data_4340585
loop_
_publ_author_name
'Swarnakar, Anindya K.'
'McDonald, Sean M.'
'Deutsch, Kelsey C.'
'Choi, Paul'
'Ferguson, Michael J.'
'McDonald, Robert'
'Rivard, Eric'

_publ_section_title
;
 Application of the Donor-Acceptor Concept to Intercept Low Oxidation
 State Group 14 Element Hydrides using a Wittig Reagent as a Lewis Base.
;
_journal_issue 16
_journal_name_full 'Inorganic chemistry'
_journal_page_first 8662
_journal_page_last 8671
_journal_paper_doi 10.1021/ic501265k
_journal_volume 53
_journal_year 2014
_chemical_formula_moiety 'C7 H10 Cl2 Ge N2'
_chemical_formula_sum 'C7 H10 Cl2 Ge N2'
_chemical_formula_weight 265.66
_chemical_name_common 1
_chemical_name_systematic
; 
 ? 
;
_space_group_IT_number 14
_symmetry_cell_setting monoclinic
_symmetry_space_group_name_Hall '-P 2yn'
_symmetry_space_group_name_H-M 'P 1 21/n 1'
_atom_sites_solution_hydrogens geom
_atom_sites_solution_primary direct
_atom_sites_solution_secondary difmap
_audit_creation_method SHELXL-97
_cell_angle_alpha 90.00
_cell_angle_beta 90.1560(10)
_cell_angle_gamma 90.00
_cell_formula_units_Z 4
_cell_length_a 7.3784(2)
_cell_length_b 10.6075(3)
_cell_length_c 13.2845(3)
_cell_measurement_reflns_used 6486
_cell_measurement_temperature 173(2)
_cell_measurement_theta_max 67.56
_cell_measurement_theta_min 5.34
_cell_volume 1039.73(5)
_computing_cell_refinement 'Bruker SAINT'
_computing_data_collection 'Bruker APEX2'
_computing_data_reduction 'Bruker SAINT'
_computing_molecular_graphics 'Bruker SHELXTL'
_computing_publication_material 'Bruker SHELXTL'
_computing_structure_refinement 'SHELXL-97 (Sheldrick, 2008)'
_computing_structure_solution 'SHELXS-97 (Sheldrick, 2008)'
_diffrn_ambient_temperature 173(2)
_diffrn_measured_fraction_theta_full 0.982
_diffrn_measured_fraction_theta_max 0.982
_diffrn_measurement_device_type 'Bruker APEX-II CCD'
_diffrn_measurement_method '\f and \w scans'
_diffrn_radiation_monochromator graphite
_diffrn_radiation_source 'fine-focus sealed tube'
_diffrn_radiation_type CuK\a
_diffrn_radiation_wavelength 1.54178
_diffrn_reflns_av_R_equivalents 0.0366
_diffrn_reflns_av_sigmaI/netI 0.0297
_diffrn_reflns_limit_h_max 8
_diffrn_reflns_limit_h_min -8
_diffrn_reflns_limit_k_max 12
_diffrn_reflns_limit_k_min -12
_diffrn_reflns_limit_l_max 16
_diffrn_reflns_limit_l_min -15
_diffrn_reflns_number 6480
_diffrn_reflns_theta_full 68.71
_diffrn_reflns_theta_max 68.71
_diffrn_reflns_theta_min 5.34
_exptl_absorpt_coefficient_mu 8.330
_exptl_absorpt_correction_T_max 0.7005
_exptl_absorpt_correction_T_min 0.1674
_exptl_absorpt_correction_type numerical
_exptl_absorpt_process_details 'SADABS (Sheldrick, 2008)'
_exptl_crystal_colour colourless
_exptl_crystal_density_diffrn 1.697
_exptl_crystal_density_method 'not measured'
_exptl_crystal_description needle
_exptl_crystal_F_000 528
_exptl_crystal_size_max 0.33
_exptl_crystal_size_mid 0.08
_exptl_crystal_size_min 0.05
_refine_diff_density_max 0.497
_refine_diff_density_min -0.412
_refine_diff_density_rms 0.074
_refine_ls_extinction_method none
_refine_ls_goodness_of_fit_ref 1.044
_refine_ls_hydrogen_treatment constr
_refine_ls_matrix_type full
_refine_ls_number_parameters 111
_refine_ls_number_reflns 1889
_refine_ls_number_restraints 0
_refine_ls_restrained_S_all 1.044
_refine_ls_R_factor_all 0.0370
_refine_ls_R_factor_gt 0.0313
_refine_ls_shift/su_max 0.003
_refine_ls_shift/su_mean 0.000
_refine_ls_structure_factor_coef Fsqd
_refine_ls_weighting_details 'calc w=1/[\s^2^(Fo^2^)+(0.0446P)^2^+0.7669P] where P=(Fo^2^+2Fc^2^)/3'
_refine_ls_weighting_scheme calc
_refine_ls_wR_factor_gt 0.0821
_refine_ls_wR_factor_ref 0.0850
_reflns_number_gt 1664
_reflns_number_total 1889
_reflns_threshold_expression I>2\s(I)
_cod_data_source_file ic501265k_si_002.cif
_cod_data_source_block riv1276
_cod_depositor_comments
;
The following automatic conversions were performed:

'_symmetry_cell_setting' value 'Monoclinic' changed to 'monoclinic'
according to
/usr/data/users/saulius/crontab/automatic-downloads/rss-feeds/ACS/lib/dictionaries/cif_core.dic
dictionary named 'cif_core.dic' version 2.4.2 from 2011-04-26.

Automatic conversion script
Id: cif_fix_values 2281 2013-09-26 08:29:07Z andrius 

 Adding full bibliography for 4340585--4340595.cif.
;
_cod_original_sg_symbol_H-M P2(1)/n
_cod_database_code 4340585

loop_
_symmetry_equiv_pos_as_xyz
'x, y, z'
'-x+1/2, y+1/2, -z+1/2'
'-x, -y, -z'
'x-1/2, -y-1/2, z-1/2'

loop_
_atom_site_label
_atom_site_type_symbol
_atom_site_fract_x
_atom_site_fract_y
_atom_site_fract_z
_atom_site_U_iso_or_equiv
_atom_site_adp_type
_atom_site_occupancy
_atom_site_symmetry_multiplicity
_atom_site_calc_flag
_atom_site_refinement_flags
Ge Ge 0.20928(5) 0.02706(3) 0.44090(3) 0.03724(15) Uani 1 1 d .
Cl1 Cl 0.47797(12) 0.02773(9) 0.35531(6) 0.0546(2) Uani 1 1 d .
Cl2 Cl 0.03160(11) 0.05868(9) 0.30149(6) 0.0511(2) Uani 1 1 d .
N1 N 0.2227(3) 0.2142(2) 0.47096(17) 0.0328(5) Uani 1 1 d .
N2 N 0.2514(3) 0.5944(2) 0.54624(19) 0.0404(6) Uani 1 1 d .
C1 C 0.1956(4) 0.2534(3) 0.5669(2) 0.0333(6) Uani 1 1 d .
H1 H 0.1708 0.1918 0.6169 0.040 Uiso 1 1 calc R
C2 C 0.2022(4) 0.3774(3) 0.5949(2) 0.0336(6) Uani 1 1 d .
H2 H 0.1826 0.4001 0.6632 0.040 Uiso 1 1 calc R
C3 C 0.2380(4) 0.4719(3) 0.5228(2) 0.0334(6) Uani 1 1 d .
C4 C 0.2628(4) 0.4288(3) 0.4229(2) 0.0378(6) Uani 1 1 d .
H4 H 0.2860 0.4879 0.3707 0.045 Uiso 1 1 calc R
C5 C 0.2539(4) 0.3045(3) 0.4009(2) 0.0385(7) Uani 1 1 d .
H5 H 0.2704 0.2792 0.3330 0.046 Uiso 1 1 calc R
C6 C 0.2267(5) 0.6400(3) 0.6483(3) 0.0487(8) Uani 1 1 d .
H6A H 0.1119 0.6079 0.6750 0.058 Uiso 1 1 calc R
H6B H 0.2245 0.7324 0.6481 0.058 Uiso 1 1 calc R
H6C H 0.3270 0.6105 0.6907 0.058 Uiso 1 1 calc R
C7 C 0.2998(5) 0.6881(3) 0.4699(3) 0.0496(8) Uani 1 1 d .
H7A H 0.3261 0.7688 0.5027 0.059 Uiso 1 1 calc R
H7B H 0.1986 0.6986 0.4228 0.059 Uiso 1 1 calc R
H7C H 0.4072 0.6594 0.4332 0.074 Uiso 1 1 calc R

loop_
_atom_site_aniso_label
_atom_site_aniso_U_11
_atom_site_aniso_U_22
_atom_site_aniso_U_33
_atom_site_aniso_U_23
_atom_site_aniso_U_13
_atom_site_aniso_U_12
Ge 0.0404(2) 0.0333(2) 0.0381(2) -0.00381(14) 0.00871(15) 0.00205(14)
Cl1 0.0456(5) 0.0655(6) 0.0528(5) -0.0057(4) 0.0174(4) 0.0114(4)
Cl2 0.0514(5) 0.0604(5) 0.0414(4) -0.0151(4) -0.0024(3) 0.0028(4)
N1 0.0372(13) 0.0315(12) 0.0299(12) -0.0006(10) 0.0071(9) -0.0011(9)
N2 0.0396(14) 0.0327(13) 0.0489(15) -0.0001(11) 0.0018(11) 0.0009(10)
C1 0.0335(14) 0.0390(15) 0.0273(14) 0.0027(12) 0.0057(11) -0.0008(11)
C2 0.0351(14) 0.0389(15) 0.0269(13) -0.0012(12) 0.0046(11) 0.0004(12)
C3 0.0250(13) 0.0346(15) 0.0407(15) -0.0003(12) 0.0004(11) 0.0017(11)
C4 0.0397(16) 0.0396(16) 0.0343(15) 0.0086(13) 0.0055(12) -0.0027(13)
C5 0.0432(17) 0.0447(16) 0.0278(14) 0.0007(13) 0.0063(11) -0.0016(13)
C6 0.0500(19) 0.0387(16) 0.057(2) -0.0112(15) 0.0011(15) 0.0068(14)
C7 0.0475(19) 0.0328(16) 0.068(2) 0.0096(16) -0.0036(16) -0.0010(14)

loop_
_atom_type_symbol
_atom_type_description
_atom_type_scat_dispersion_real
_atom_type_scat_dispersion_imag
_atom_type_scat_source
C C 0.0181 0.0091 'International Tables Vol C Tables 4.2.6.8 and 6.1.1.4'
H H 0.0000 0.0000 'International Tables Vol C Tables 4.2.6.8 and 6.1.1.4'
N N 0.0311 0.0180 'International Tables Vol C Tables 4.2.6.8 and 6.1.1.4'
Cl Cl 0.3639 0.7018 'International Tables Vol C Tables 4.2.6.8 and 6.1.1.4'
Ge Ge -1.0885 0.8855 'International Tables Vol C Tables 4.2.6.8 and 6.1.1.4'

loop_
_geom_angle_atom_site_label_1
_geom_angle_atom_site_label_2
_geom_angle_atom_site_label_3
_geom_angle
N1 Ge Cl1 93.03(7)
N1 Ge Cl2 92.49(7)
Cl1 Ge Cl2 95.31(3)
C5 N1 C1 117.0(2)
C5 N1 Ge 124.40(19)
C1 N1 Ge 118.54(19)
C3 N2 C6 122.1(3)
C3 N2 C7 121.0(3)
C6 N2 C7 116.9(3)
N1 C1 C2 123.1(3)
C1 C2 C3 120.2(3)
N2 C3 C2 123.0(3)
N2 C3 C4 121.4(3)
C2 C3 C4 115.6(3)
C5 C4 C3 120.7(3)
C4 C5 N1 123.3(3)

loop_
_geom_bond_atom_site_label_1
_geom_bond_atom_site_label_2
_geom_bond_distance
Ge N1 2.028(2)
Ge Cl1 2.2881(8)
Ge Cl2 2.2907(9)
N1 C5 1.355(4)
N1 C1 1.356(3)
N2 C3 1.340(4)
N2 C6 1.451(4)
N2 C7 1.464(4)
C1 C2 1.369(4)
C2 C3 1.412(4)
C3 C4 1.416(4)
C4 C5 1.352(4)

loop_
_geom_torsion_atom_site_label_1
_geom_torsion_atom_site_label_2
_geom_torsion_atom_site_label_3
_geom_torsion_atom_site_label_4
_geom_torsion
Cl1 Ge N1 C5 50.7(2)
Cl2 Ge N1 C5 -44.8(2)
Cl1 Ge N1 C1 -130.6(2)
Cl2 Ge N1 C1 133.9(2)
C5 N1 C1 C2 -1.4(4)
Ge N1 C1 C2 179.8(2)
N1 C1 C2 C3 0.2(4)
C6 N2 C3 C2 -1.1(4)
C7 N2 C3 C2 176.2(3)
C6 N2 C3 C4 -179.9(3)
C7 N2 C3 C4 -2.6(4)
C1 C2 C3 N2 -178.0(3)
C1 C2 C3 C4 0.8(4)
N2 C3 C4 C5 178.1(3)
C2 C3 C4 C5 -0.7(4)
C3 C4 C5 N1 -0.5(5)
C1 N1 C5 C4 1.5(4)
Ge N1 C5 C4 -179.8(2)
